data_7707638
loop_
_publ_author_name
'Feuerstein, Wolfram'
'Breher, Frank'

_publ_section_title
;
 Non-palindromic (C^C^D) gold(III) pincer complexes are not accessible by
 intramolecular oxidative addition of biphenylenes - an experimental and
 quantum chemical study.
;
_journal_issue 28
_journal_name_full 'Dalton transactions (Cambridge, England : 2003)'
_journal_page_first 9754
_journal_page_last 9767
_journal_paper_doi 10.1039/d1dt00953b
_journal_volume 50
_journal_year 2021
_chemical_formula_moiety 'C34 H28 Au N4, C F3 O3 S'
_chemical_formula_sum 'C35 H28 Au F3 N4 O3 S'
_chemical_formula_weight 838.64
_chemical_name_systematic WF067
_space_group_crystal_system orthorhombic
_space_group_IT_number 19
_space_group_name_Hall 'P 2ac 2ab'
_space_group_name_H-M_alt 'P 21 21 21'
_atom_sites_solution_hydrogens geom
_atom_sites_solution_primary dual
_audit_creation_date 2020-07-22
_audit_creation_method
;
Olex2 1.3
(compiled 2020.06.28 svn.raecde09e for OlexSys, GUI svn.r6132)
;
_audit_update_record
;
2020-07-22 deposited with the CCDC.	2021-06-09 downloaded from the CCDC.
;
_cell_angle_alpha 90
_cell_angle_beta 90
_cell_angle_gamma 90
_cell_formula_units_Z 4
_cell_length_a 8.0660(16)
_cell_length_b 19.896(4)
_cell_length_c 20.237(4)
_cell_measurement_reflns_used 64616
_cell_measurement_temperature 200
_cell_measurement_theta_max 29.4
_cell_measurement_theta_min 1.5
_cell_volume 3247.7(11)
_computing_molecular_graphics 'Olex2 1.3 (Dolomanov et al., 2009)'
_computing_publication_material 'Olex2 1.3 (Dolomanov et al., 2009)'
_computing_structure_refinement 'SHELXL 2017/1 (Sheldrick, 2015)'
_computing_structure_solution 'ShelXT (Sheldrick, 2015)'
_diffrn_ambient_temperature 200
_diffrn_measured_fraction_theta_full 1.000
_diffrn_measured_fraction_theta_max 1.000
_diffrn_measurement_device_type 'Stoe IPDS II'
_diffrn_measurement_method '\w scans'
_diffrn_radiation_monochromator graphite
_diffrn_radiation_type MoK\a
_diffrn_radiation_wavelength 0.71073
_diffrn_reflns_av_R_equivalents 0.0948
_diffrn_reflns_av_unetI/netI 0.0379
_diffrn_reflns_Laue_measured_fraction_full 1.000
_diffrn_reflns_Laue_measured_fraction_max 1.000
_diffrn_reflns_limit_h_max 10
_diffrn_reflns_limit_h_min -10
_diffrn_reflns_limit_k_max 26
_diffrn_reflns_limit_k_min -26
_diffrn_reflns_limit_l_max 26
_diffrn_reflns_limit_l_min -26
_diffrn_reflns_number 59026
_diffrn_reflns_point_group_measured_fraction_full 1.000
_diffrn_reflns_point_group_measured_fraction_max 1.000
_diffrn_reflns_theta_full 26.000
_diffrn_reflns_theta_max 28.281
_diffrn_reflns_theta_min 1.435
_exptl_absorpt_coefficient_mu 4.653
_exptl_absorpt_correction_T_max 0.6038
_exptl_absorpt_correction_T_min 0.3852
_exptl_absorpt_correction_type numerical
_exptl_absorpt_process_details
'Stoe & Cie, X-RED, version 1.28b: Program for data reduction and absorptioncorrection, Stoe &CieGmbH, Darmatadt, Germany, 2005.'
_exptl_crystal_colour 'clear colourless'
_exptl_crystal_colour_lustre clear
_exptl_crystal_colour_primary colourless
_exptl_crystal_density_diffrn 1.715
_exptl_crystal_description needle
_exptl_crystal_F_000 1648
_exptl_crystal_size_max 0.25
_exptl_crystal_size_mid 0.1
_exptl_crystal_size_min 0.1
_refine_diff_density_max 1.650
_refine_diff_density_min -1.476
_refine_diff_density_rms 0.140
_refine_ls_abs_structure_details
;
 Flack x determined using 2800 quotients [(I+)-(I-)]/[(I+)+(I-)]
 (Parsons, Flack and Wagner, Acta Cryst. B69 (2013) 249-259).
;
_refine_ls_abs_structure_Flack -0.027(2)
_refine_ls_extinction_coef 0.0044(3)
_refine_ls_extinction_expression Fc^*^=kFc[1+0.001xFc^2^\l^3^/sin(2\q)]^-1/4^
_refine_ls_extinction_method 'SHELXL-2017/1 (Sheldrick 2017)'
_refine_ls_goodness_of_fit_ref 1.194
_refine_ls_hydrogen_treatment constr
_refine_ls_matrix_type full
_refine_ls_number_parameters 427
_refine_ls_number_reflns 8060
_refine_ls_number_restraints 0
_refine_ls_restrained_S_all 1.194
_refine_ls_R_factor_all 0.0523
_refine_ls_R_factor_gt 0.0436
_refine_ls_shift/su_max 0.001
_refine_ls_shift/su_mean 0.000
_refine_ls_structure_factor_coef Fsqd
_refine_ls_weighting_details 'w=1/[\s^2^(Fo^2^)+(0.0399P)^2^+7.2063P] where P=(Fo^2^+2Fc^2^)/3'
_refine_ls_weighting_scheme calc
_refine_ls_wR_factor_gt 0.0983
_refine_ls_wR_factor_ref 0.1105
_reflns_Friedel_coverage 0.783
_reflns_Friedel_fraction_full 1.000
_reflns_Friedel_fraction_max 1.000
_reflns_number_gt 7179
_reflns_number_total 8060
_reflns_threshold_expression 'I > 2\s(I)'
_cod_data_source_file d1dt00953b2.cif
_cod_data_source_block hw_a_CCDC2
_cod_depositor_comments 'Adding full bibliography for 7707636--7707640.cif.'
_cod_database_code 7707638
_shelx_shelxl_version_number 2017/1
_shelx_space_group_comment
;
The symmetry employed for this shelxl refinement is uniquely defined
by the following loop, which should always be used as a source of
symmetry information in preference to the above space-group names.
They are only intended as comments.
;
_olex2_refinement_description
;
1. Fixed Uiso
 At 1.2 times of:
  All C(H) groups, All C(H,H) groups
 At 1.5 times of:
  All C(H,H,H) groups
2.a Secondary CH2 refined with riding coordinates:
 C23(H23A,H23B), C13(H13A,H13B)
2.b Aromatic/amide H refined with riding coordinates:
 C209(H209), C103(H103), C12(H12), C22(H22), C102(H102), C11(H11), C203(H203),
 C106(H106), C208(H208), C201(H201), C107(H107), C206(H206), C207(H207),
 C109(H109), C21(H21), C108(H108), C101(H101), C202(H202)
2.c Idealised Me refined as rotating group:
 C24(H24A,H24B,H24C), C14(H14A,H14B,H14C)
;
_olex2_exptl_crystal_mounting_method 'glas needle'
_olex2_submission_special_instructions 'No special instructions were received'

loop_
_space_group_symop_operation_xyz
'x, y, z'
'-x+1/2, -y, z+1/2'
'-x, y+1/2, -z+1/2'
'x+1/2, -y+1/2, -z'

loop_
_atom_site_label
_atom_site_type_symbol
_atom_site_fract_x
_atom_site_fract_y
_atom_site_fract_z
_atom_site_U_iso_or_equiv
_atom_site_adp_type
_atom_site_occupancy
_atom_site_site_symmetry_order
_atom_site_calc_flag
_atom_site_refinement_flags_posn
_atom_site_refinement_flags_adp
_atom_site_refinement_flags_occupancy
_atom_site_disorder_assembly
_atom_site_disorder_group
Au1 Au -0.02274(4) 0.71283(2) 0.67769(2) 0.04421(13) Uani 1 1 d . . . . .
S1 S -0.1967(5) 0.39953(15) 0.48538(14) 0.0602(8) Uani 1 1 d . . . . .
N11 N 0.1370(10) 0.7895(5) 0.7936(4) 0.0419(16) Uani 1 1 d . . . . .
C10 C 0.0467(13) 0.7366(5) 0.7712(4) 0.042(2) Uani 1 1 d . . . . .
O2 O -0.2434(15) 0.4554(4) 0.4450(4) 0.079(3) Uani 1 1 d . . . . .
N21 N -0.1728(9) 0.7133(5) 0.5373(4) 0.0469(17) Uani 1 1 d . . . . .
N10 N 0.0150(10) 0.6995(4) 0.8241(4) 0.0499(17) Uani 1 1 d . . . . .
N20 N -0.1091(12) 0.6149(4) 0.5719(4) 0.050(2) Uani 1 1 d . . . . .
O3 O -0.3051(13) 0.3430(5) 0.4832(4) 0.076(3) Uani 1 1 d . . . . .
C209 C -0.0670(14) 0.7678(6) 0.3478(5) 0.052(2) Uani 1 1 d . . . . .
H209 H -0.060788 0.721388 0.352370 0.062 Uiso 1 1 calc R U . . .
O1 O -0.1396(15) 0.4166(5) 0.5498(4) 0.080(3) Uani 1 1 d . . . . .
C211 C -0.1574(12) 0.8146(5) 0.4714(5) 0.047(2) Uani 1 1 d . . . . .
F1 F 0.0450(14) 0.3134(5) 0.4745(4) 0.111(3) Uani 1 1 d . . . . .
F3 F -0.0423(14) 0.3520(6) 0.3825(4) 0.109(3) Uani 1 1 d . . . . .
C104 C 0.4410(14) 0.9140(5) 0.7283(5) 0.048(2) Uani 1 1 d . . . . .
C103 C 0.3668(13) 0.9412(5) 0.6739(6) 0.051(2) Uani 1 1 d . . . . .
H103 H 0.419306 0.972659 0.647152 0.061 Uiso 1 1 calc R U . . .
C210 C -0.1094(13) 0.8081(5) 0.3995(5) 0.049(2) Uani 1 1 d . . . . .
C23 C -0.0531(14) 0.5582(5) 0.6130(5) 0.050(2) Uani 1 1 d . . . . .
H23A H 0.040294 0.572587 0.639700 0.060 Uiso 1 1 calc R U . . .
H23B H -0.015412 0.522109 0.584509 0.060 Uiso 1 1 calc R U . . .
C200 C -0.1846(12) 0.7842(6) 0.5303(5) 0.049(2) Uani 1 1 d . . . . .
C111 C 0.3642(12) 0.8651(5) 0.7684(5) 0.043(2) Uani 1 1 d . . . . .
C24 C -0.1868(15) 0.5321(6) 0.6575(6) 0.059(3) Uani 1 1 d . . . . .
H24A H -0.273179 0.512344 0.631310 0.088 Uiso 1 1 calc R U . . .
H24B H -0.231552 0.568538 0.683015 0.088 Uiso 1 1 calc R U . . .
H24C H -0.141305 0.498852 0.686647 0.088 Uiso 1 1 calc R U . . .
C20 C -0.1058(13) 0.6795(5) 0.5881(5) 0.045(2) Uani 1 1 d . . . . .
C12 C 0.1624(13) 0.7829(6) 0.8614(5) 0.050(2) Uani 1 1 d . . . . .
H12 H 0.222530 0.811878 0.888263 0.061 Uiso 1 1 calc R U . . .
C110 C 0.5162(12) 0.8601(5) 0.8113(4) 0.047(2) Uani 1 1 d . . . . .
C204 C -0.1683(14) 0.8857(5) 0.4637(6) 0.054(2) Uani 1 1 d . . . . .
C22 C -0.2215(16) 0.6690(6) 0.4890(6) 0.056(3) Uani 1 1 d . . . . .
H22 H -0.271660 0.679935 0.449035 0.067 Uiso 1 1 calc R U . . .
C100 C 0.2120(12) 0.8414(5) 0.7553(5) 0.0409(19) Uani 1 1 d . . . . .
C102 C 0.2050(15) 0.9181(5) 0.6613(5) 0.051(2) Uani 1 1 d . . . . .
H102 H 0.148423 0.936377 0.625491 0.062 Uiso 1 1 calc R U . . .
C11 C 0.0838(14) 0.7269(6) 0.8804(5) 0.053(3) Uani 1 1 d . . . . .
H11 H 0.076875 0.709840 0.923117 0.064 Uiso 1 1 calc R U . . .
C203 C -0.2041(17) 0.9269(7) 0.5152(7) 0.065(3) Uani 1 1 d . . . . .
H203 H -0.208567 0.973321 0.510352 0.078 Uiso 1 1 calc R U . . .
C105 C 0.5974(14) 0.9078(5) 0.7699(5) 0.050(2) Uani 1 1 d . . . . .
C106 C 0.7557(15) 0.9271(6) 0.7818(6) 0.058(3) Uani 1 1 d . . . . .
H106 H 0.809788 0.957867 0.754752 0.069 Uiso 1 1 calc R U . . .
C208 C -0.0332(15) 0.7992(6) 0.2878(5) 0.059(3) Uani 1 1 d . . . . .
H208 H -0.001601 0.773074 0.251839 0.071 Uiso 1 1 calc R U . . .
C13 C -0.0694(15) 0.6345(6) 0.8223(6) 0.064(3) Uani 1 1 d . . . . .
H13A H -0.146037 0.633699 0.785339 0.077 Uiso 1 1 calc R U . . .
H13B H -0.133164 0.628738 0.862540 0.077 Uiso 1 1 calc R U . . .
C201 C -0.2252(15) 0.8265(6) 0.5838(6) 0.057(3) Uani 1 1 d . . . . .
H201 H -0.246233 0.807358 0.624866 0.069 Uiso 1 1 calc R U . . .
C205 C -0.1216(13) 0.8781(5) 0.3919(5) 0.049(2) Uani 1 1 d . . . . .
C107 C 0.8338(15) 0.8986(7) 0.8368(6) 0.064(3) Uani 1 1 d . . . . .
H107 H 0.942517 0.910665 0.846541 0.076 Uiso 1 1 calc R U . . .
C206 C -0.0911(15) 0.9091(6) 0.3334(6) 0.061(3) Uani 1 1 d . . . . .
H206 H -0.100043 0.955489 0.328658 0.073 Uiso 1 1 calc R U . . .
C207 C -0.0451(16) 0.8674(7) 0.2801(6) 0.064(3) Uani 1 1 d . . . . .
H207 H -0.022562 0.886484 0.239107 0.077 Uiso 1 1 calc R U . . .
F2 F 0.1069(17) 0.4147(8) 0.4451(7) 0.149(5) Uani 1 1 d . . . . .
C109 C 0.5904(15) 0.8320(6) 0.8652(6) 0.059(3) Uani 1 1 d . . . . .
H109 H 0.536315 0.801175 0.892141 0.071 Uiso 1 1 calc R U . . .
C21 C -0.1832(16) 0.6069(6) 0.5101(5) 0.056(3) Uani 1 1 d . . . . .
H21 H -0.202243 0.566667 0.488024 0.067 Uiso 1 1 calc R U . . .
C108 C 0.7532(17) 0.8528(8) 0.8771(6) 0.069(3) Uani 1 1 d . . . . .
H108 H 0.809309 0.835199 0.913337 0.083 Uiso 1 1 calc R U . . .
C1 C -0.016(2) 0.3689(8) 0.4453(6) 0.081(4) Uani 1 1 d . . . . .
C101 C 0.1240(14) 0.8694(5) 0.6991(5) 0.050(2) Uani 1 1 d . . . . .
H101 H 0.017141 0.855468 0.688675 0.060 Uiso 1 1 calc R U . . .
C202 C -0.2345(16) 0.8949(7) 0.5770(6) 0.063(3) Uani 1 1 d . . . . .
H202 H -0.261251 0.921103 0.613589 0.075 Uiso 1 1 calc R U . . .
C14 C 0.051(2) 0.5774(7) 0.8155(8) 0.094(5) Uani 1 1 d . . . . .
H14A H 0.101525 0.578914 0.772645 0.141 Uiso 1 1 calc R U . . .
H14B H -0.006802 0.535516 0.820772 0.141 Uiso 1 1 calc R U . . .
H14C H 0.134954 0.581187 0.848923 0.141 Uiso 1 1 calc R U . . .

loop_
_atom_site_aniso_label
_atom_site_aniso_U_11
_atom_site_aniso_U_22
_atom_site_aniso_U_33
_atom_site_aniso_U_23
_atom_site_aniso_U_13
_atom_site_aniso_U_12
Au1 0.04729(19) 0.0458(2) 0.03960(18) -0.00518(15) 0.00114(14) -0.00517(14)
S1 0.096(2) 0.0443(14) 0.0403(13) 0.0020(11) -0.0127(14) -0.0097(14)
N11 0.048(4) 0.041(4) 0.036(4) -0.003(4) 0.004(3) -0.003(4)
C10 0.051(5) 0.047(5) 0.028(4) -0.005(3) 0.002(4) -0.008(4)
O2 0.129(9) 0.046(4) 0.061(5) 0.015(4) -0.023(5) -0.004(5)
N21 0.050(4) 0.048(4) 0.042(4) -0.007(4) -0.006(3) -0.008(4)
N10 0.059(4) 0.048(4) 0.042(4) -0.004(3) 0.008(4) -0.008(4)
N20 0.059(5) 0.048(5) 0.043(4) -0.008(4) -0.003(4) -0.009(4)
O3 0.102(7) 0.062(5) 0.064(5) 0.009(4) -0.012(5) -0.033(5)
C209 0.055(6) 0.055(6) 0.046(5) -0.004(4) -0.009(4) 0.000(4)
O1 0.135(9) 0.065(5) 0.041(4) -0.007(4) -0.025(5) -0.002(6)
C211 0.045(5) 0.047(5) 0.049(5) -0.007(4) -0.004(4) 0.003(4)
F1 0.141(9) 0.115(7) 0.078(5) -0.015(5) -0.034(6) 0.048(6)
F3 0.119(8) 0.165(9) 0.044(4) -0.004(5) 0.000(5) 0.024(7)
C104 0.053(6) 0.038(5) 0.054(6) 0.002(4) 0.007(5) -0.005(4)
C103 0.058(6) 0.042(5) 0.052(6) 0.004(5) 0.009(5) 0.007(4)
C210 0.046(5) 0.052(6) 0.049(5) -0.001(4) -0.014(4) 0.000(4)
C23 0.055(6) 0.051(5) 0.044(5) 0.000(4) 0.003(4) -0.001(5)
C200 0.044(5) 0.049(5) 0.054(5) -0.001(5) -0.004(4) -0.001(5)
C111 0.050(5) 0.040(5) 0.040(5) -0.003(4) -0.001(4) 0.003(4)
C24 0.060(7) 0.050(6) 0.065(7) -0.005(5) 0.010(5) -0.002(5)
C20 0.052(6) 0.045(5) 0.038(5) -0.012(4) -0.007(4) -0.009(4)
C12 0.059(6) 0.055(6) 0.037(5) -0.010(5) -0.001(4) -0.005(6)
C110 0.050(5) 0.043(4) 0.048(5) -0.004(4) -0.003(4) -0.004(4)
C204 0.054(6) 0.049(6) 0.058(6) -0.009(5) -0.013(5) 0.004(5)
C22 0.071(7) 0.049(6) 0.047(6) -0.013(5) -0.009(5) -0.010(5)
C100 0.047(5) 0.037(4) 0.038(5) -0.003(4) 0.001(4) -0.002(4)
C102 0.063(6) 0.047(5) 0.044(6) -0.002(4) 0.004(5) 0.012(5)
C11 0.067(6) 0.056(6) 0.036(5) -0.002(4) 0.004(4) -0.006(5)
C203 0.065(8) 0.058(7) 0.071(8) -0.013(6) -0.010(6) 0.018(6)
C105 0.054(6) 0.045(5) 0.050(6) -0.005(4) 0.002(5) 0.000(4)
C106 0.053(6) 0.046(6) 0.075(8) -0.007(5) 0.007(5) -0.002(5)
C208 0.059(6) 0.068(7) 0.051(5) -0.005(5) -0.006(5) -0.009(6)
C13 0.076(7) 0.064(6) 0.052(6) -0.014(6) 0.022(6) -0.026(6)
C201 0.061(7) 0.059(7) 0.053(6) -0.017(5) -0.008(5) 0.006(5)
C205 0.045(5) 0.052(6) 0.051(6) 0.006(5) -0.007(4) 0.006(4)
C107 0.049(6) 0.067(7) 0.075(8) -0.015(6) -0.006(6) -0.004(5)
C206 0.067(7) 0.052(6) 0.063(7) 0.002(5) -0.007(6) 0.005(5)
C207 0.058(7) 0.077(8) 0.057(6) 0.011(6) -0.008(5) -0.004(6)
F2 0.113(9) 0.174(13) 0.161(12) 0.002(10) 0.013(8) -0.055(9)
C109 0.061(6) 0.063(7) 0.053(6) 0.001(5) -0.011(5) -0.004(5)
C21 0.068(7) 0.054(6) 0.047(6) -0.011(5) -0.003(5) -0.009(5)
C108 0.065(8) 0.089(10) 0.054(7) -0.015(7) -0.010(6) 0.007(7)
C1 0.093(11) 0.094(10) 0.054(6) -0.001(7) -0.016(7) -0.012(9)
C101 0.061(6) 0.041(5) 0.047(5) 0.000(4) 0.007(4) 0.012(5)
C202 0.062(7) 0.065(7) 0.061(7) -0.012(6) -0.007(6) 0.017(6)
C14 0.118(13) 0.053(7) 0.111(12) -0.012(7) 0.031(11) -0.025(7)

loop_
_atom_type_symbol
_atom_type_description
_atom_type_scat_dispersion_real
_atom_type_scat_dispersion_imag
_atom_type_scat_source
C C 0.0033 0.0016 'International Tables Vol C Tables 4.2.6.8 and 6.1.1.4'
H H 0.0000 0.0000 'International Tables Vol C Tables 4.2.6.8 and 6.1.1.4'
Au Au -2.0133 8.8022 'International Tables Vol C Tables 4.2.6.8 and 6.1.1.4'
F F 0.0171 0.0103 'International Tables Vol C Tables 4.2.6.8 and 6.1.1.4'
N N 0.0061 0.0033 'International Tables Vol C Tables 4.2.6.8 and 6.1.1.4'
O O 0.0106 0.0060 'International Tables Vol C Tables 4.2.6.8 and 6.1.1.4'
S S 0.1246 0.1234 'International Tables Vol C Tables 4.2.6.8 and 6.1.1.4'

loop_
_geom_angle_atom_site_label_1
_geom_angle_atom_site_label_2
_geom_angle_atom_site_label_3
_geom_angle
_geom_angle_site_symmetry_1
_geom_angle_site_symmetry_3
_geom_angle_publ_flag
C10 Au1 C20 173.4(4) . . ?
O2 S1 C1 102.9(7) . . ?
O3 S1 O2 115.7(6) . . ?
O3 S1 C1 102.7(7) . . ?
O1 S1 O2 115.0(6) . . ?
O1 S1 O3 114.5(6) . . ?
O1 S1 C1 103.5(7) . . ?
C10 N11 C12 109.5(9) . . ?
C10 N11 C100 127.3(7) . . ?
C12 N11 C100 122.8(9) . . ?
N11 C10 Au1 129.8(6) . . ?
N10 C10 Au1 124.8(7) . . ?
N10 C10 N11 105.4(7) . . ?
C20 N21 C200 127.0(8) . . ?
C20 N21 C22 109.8(9) . . ?
C22 N21 C200 123.1(9) . . ?
C10 N10 C11 111.7(8) . . ?
C10 N10 C13 124.3(8) . . ?
C11 N10 C13 123.9(9) . . ?
C20 N20 C23 126.5(9) . . ?
C20 N20 C21 110.0(9) . . ?
C21 N20 C23 123.4(9) . . ?
C210 C209 H209 121.4 . . ?
C210 C209 C208 117.1(10) . . ?
C208 C209 H209 121.4 . . ?
C200 C211 C210 148.3(10) . . ?
C200 C211 C204 121.9(10) . . ?
C204 C211 C210 89.8(9) . . ?
C103 C104 C111 123.0(10) . . ?
C103 C104 C105 147.3(10) . . ?
C111 C104 C105 89.5(8) . . ?
C104 C103 H103 122.5 . . ?
C104 C103 C102 115.1(10) . . ?
C102 C103 H103 122.5 . . ?
C209 C210 C211 148.8(10) . . ?
C209 C210 C205 121.1(10) . . ?
C205 C210 C211 90.1(9) . . ?
N20 C23 H23A 109.1 . . ?
N20 C23 H23B 109.1 . . ?
N20 C23 C24 112.6(9) . . ?
H23A C23 H23B 107.8 . . ?
C24 C23 H23A 109.1 . . ?
C24 C23 H23B 109.1 . . ?
C211 C200 N21 121.4(10) . . ?
C211 C200 C201 116.6(11) . . ?
C201 C200 N21 122.0(10) . . ?
C104 C111 C110 91.1(8) . . ?
C100 C111 C104 122.1(9) . . ?
C100 C111 C110 146.7(9) . . ?
C23 C24 H24A 109.5 . . ?
C23 C24 H24B 109.5 . . ?
C23 C24 H24C 109.5 . . ?
H24A C24 H24B 109.5 . . ?
H24A C24 H24C 109.5 . . ?
H24B C24 H24C 109.5 . . ?
N21 C20 Au1 130.4(7) . . ?
N20 C20 Au1 122.8(8) . . ?
N20 C20 N21 106.7(8) . . ?
N11 C12 H12 126.5 . . ?
C11 C12 N11 107.0(10) . . ?
C11 C12 H12 126.5 . . ?
C105 C110 C111 89.5(8) . . ?
C109 C110 C111 147.8(10) . . ?
C109 C110 C105 122.7(10) . . ?
C211 C204 C205 89.5(9) . . ?
C203 C204 C211 121.9(12) . . ?
C203 C204 C205 148.5(11) . . ?
N21 C22 H22 126.3 . . ?
C21 C22 N21 107.3(10) . . ?
C21 C22 H22 126.3 . . ?
N11 C100 C101 119.8(9) . . ?
C111 C100 N11 122.4(9) . . ?
C111 C100 C101 117.8(9) . . ?
C103 C102 H102 118.0 . . ?
C101 C102 C103 124.1(10) . . ?
C101 C102 H102 118.0 . . ?
N10 C11 H11 126.8 . . ?
C12 C11 N10 106.3(9) . . ?
C12 C11 H11 126.8 . . ?
C204 C203 H203 121.9 . . ?
C204 C203 C202 116.2(12) . . ?
C202 C203 H203 121.9 . . ?
C110 C105 C104 89.9(8) . . ?
C106 C105 C104 149.0(11) . . ?
C106 C105 C110 121.1(11) . . ?
C105 C106 H106 121.6 . . ?
C105 C106 C107 116.8(12) . . ?
C107 C106 H106 121.6 . . ?
C209 C208 H208 119.0 . . ?
C207 C208 C209 122.0(11) . . ?
C207 C208 H208 119.0 . . ?
N10 C13 H13A 109.3 . . ?
N10 C13 H13B 109.3 . . ?
N10 C13 C14 111.8(10) . . ?
H13A C13 H13B 107.9 . . ?
C14 C13 H13A 109.3 . . ?
C14 C13 H13B 109.3 . . ?
C200 C201 H201 119.0 . . ?
C202 C201 C200 121.9(12) . . ?
C202 C201 H201 119.0 . . ?
C210 C205 C204 90.6(8) . . ?
C206 C205 C210 122.2(11) . . ?
C206 C205 C204 147.2(11) . . ?
C106 C107 H107 119.2 . . ?
C108 C107 C106 121.6(11) . . ?
C108 C107 H107 119.2 . . ?
C205 C206 H206 121.7 . . ?
C205 C206 C207 116.5(11) . . ?
C207 C206 H206 121.7 . . ?
C208 C207 C206 121.0(11) . . ?
C208 C207 H207 119.5 . . ?
C206 C207 H207 119.5 . . ?
C110 C109 H109 122.3 . . ?
C110 C109 C108 115.5(12) . . ?
C108 C109 H109 122.3 . . ?
N20 C21 H21 126.9 . . ?
C22 C21 N20 106.2(10) . . ?
C22 C21 H21 126.9 . . ?
C107 C108 C109 122.3(12) . . ?
C107 C108 H108 118.9 . . ?
C109 C108 H108 118.9 . . ?
F1 C1 S1 112.3(11) . . ?
F3 C1 S1 112.8(12) . . ?
F3 C1 F1 105.7(12) . . ?
F3 C1 F2 106.7(13) . . ?
F2 C1 S1 111.9(12) . . ?
F2 C1 F1 107.0(14) . . ?
C100 C101 H101 121.1 . . ?
C102 C101 C100 117.9(10) . . ?
C102 C101 H101 121.1 . . ?
C203 C202 H202 119.3 . . ?
C201 C202 C203 121.4(12) . . ?
C201 C202 H202 119.3 . . ?
C13 C14 H14A 109.5 . . ?
C13 C14 H14B 109.5 . . ?
C13 C14 H14C 109.5 . . ?
H14A C14 H14B 109.5 . . ?
H14A C14 H14C 109.5 . . ?
H14B C14 H14C 109.5 . . ?

loop_
_geom_bond_atom_site_label_1
_geom_bond_atom_site_label_2
_geom_bond_distance
_geom_bond_site_symmetry_2
_geom_bond_publ_flag
Au1 C10 2.030(8) . ?
Au1 C20 2.044(9) . ?
S1 O2 1.430(9) . ?
S1 O3 1.426(9) . ?
S1 O1 1.425(8) . ?
S1 C1 1.779(18) . ?
N11 C10 1.358(12) . ?
N11 C12 1.392(12) . ?
N11 C100 1.426(12) . ?
C10 N10 1.325(11) . ?
N21 C200 1.422(14) . ?
N21 C20 1.342(13) . ?
N21 C22 1.374(12) . ?
N10 C11 1.380(13) . ?
N10 C13 1.462(13) . ?
N20 C23 1.474(13) . ?
N20 C20 1.326(13) . ?
N20 C21 1.394(13) . ?
C209 H209 0.9300 . ?
C209 C210 1.361(15) . ?
C209 C208 1.393(15) . ?
C211 C210 1.511(15) . ?
C211 C200 1.354(15) . ?
C211 C204 1.425(15) . ?
F1 C1 1.345(17) . ?
F3 C1 1.332(14) . ?
C104 C103 1.366(15) . ?
C104 C111 1.409(14) . ?
C104 C105 1.521(15) . ?
C103 H103 0.9300 . ?
C103 C102 1.407(16) . ?
C210 C205 1.406(15) . ?
C23 H23A 0.9700 . ?
C23 H23B 0.9700 . ?
C23 C24 1.497(15) . ?
C200 C201 1.410(15) . ?
C111 C110 1.506(13) . ?
C111 C100 1.342(14) . ?
C24 H24A 0.9600 . ?
C24 H24B 0.9600 . ?
C24 H24C 0.9600 . ?
C12 H12 0.9300 . ?
C12 C11 1.339(16) . ?
C110 C105 1.426(14) . ?
C110 C109 1.363(14) . ?
C204 C203 1.357(16) . ?
C204 C205 1.508(16) . ?
C22 H22 0.9300 . ?
C22 C21 1.343(16) . ?
C100 C101 1.452(14) . ?
C102 H102 0.9300 . ?
C102 C101 1.396(15) . ?
C11 H11 0.9300 . ?
C203 H203 0.9300 . ?
C203 C202 1.425(19) . ?
C105 C106 1.355(16) . ?
C106 H106 0.9300 . ?
C106 C107 1.399(17) . ?
C208 H208 0.9300 . ?
C208 C207 1.368(17) . ?
C13 H13A 0.9700 . ?
C13 H13B 0.9700 . ?
C13 C14 1.50(2) . ?
C201 H201 0.9300 . ?
C201 C202 1.371(17) . ?
C205 C206 1.357(16) . ?
C107 H107 0.9300 . ?
C107 C108 1.385(19) . ?
C206 H206 0.9300 . ?
C206 C207 1.411(17) . ?
C207 H207 0.9300 . ?
F2 C1 1.343(19) . ?
C109 H109 0.9300 . ?
C109 C108 1.398(18) . ?
C21 H21 0.9300 . ?
C108 H108 0.9300 . ?
C101 H101 0.9300 . ?
C202 H202 0.9300 . ?
C14 H14A 0.9600 . ?
C14 H14B 0.9600 . ?
C14 H14C 0.9600 . ?

loop_
_geom_torsion_atom_site_label_1
_geom_torsion_atom_site_label_2
_geom_torsion_atom_site_label_3
_geom_torsion_atom_site_label_4
_geom_torsion
_geom_torsion_site_symmetry_1
_geom_torsion_site_symmetry_2
_geom_torsion_site_symmetry_3
_geom_torsion_site_symmetry_4
_geom_torsion_publ_flag
Au1 C10 N10 C11 177.3(8) . . . . ?
Au1 C10 N10 C13 2.5(15) . . . . ?
N11 C10 N10 C11 -0.4(12) . . . . ?
N11 C10 N10 C13 -175.3(9) . . . . ?
N11 C12 C11 N10 1.3(12) . . . . ?
N11 C100 C101 C102 -177.3(9) . . . . ?
C10 N11 C12 C11 -1.6(12) . . . . ?
C10 N11 C100 C111 -138.8(11) . . . . ?
C10 N11 C100 C101 40.2(14) . . . . ?
C10 N10 C11 C12 -0.6(13) . . . . ?
C10 N10 C13 C14 91.1(14) . . . . ?
O2 S1 C1 F1 -177.2(10) . . . . ?
O2 S1 C1 F3 -57.9(13) . . . . ?
O2 S1 C1 F2 62.5(12) . . . . ?
N21 C200 C201 C202 179.2(10) . . . . ?
N21 C22 C21 N20 -0.5(14) . . . . ?
O3 S1 C1 F1 -56.7(11) . . . . ?
O3 S1 C1 F3 62.6(12) . . . . ?
O3 S1 C1 F2 -177.0(11) . . . . ?
C209 C210 C205 C204 -179.9(10) . . . . ?
C209 C210 C205 C206 -0.4(17) . . . . ?
C209 C208 C207 C206 0.6(19) . . . . ?
O1 S1 C1 F1 62.7(11) . . . . ?
O1 S1 C1 F3 -178.0(11) . . . . ?
O1 S1 C1 F2 -57.6(12) . . . . ?
C211 C210 C205 C204 0.4(8) . . . . ?
C211 C210 C205 C206 179.9(11) . . . . ?
C211 C200 C201 C202 -0.9(16) . . . . ?
C211 C204 C203 C202 -1.6(18) . . . . ?
C211 C204 C205 C210 -0.5(8) . . . . ?
C211 C204 C205 C206 -179.6(17) . . . . ?
C104 C103 C102 C101 -2.0(15) . . . . ?
C104 C111 C110 C105 -1.8(8) . . . . ?
C104 C111 C110 C109 178.0(17) . . . . ?
C104 C111 C100 N11 176.7(9) . . . . ?
C104 C111 C100 C101 -2.2(14) . . . . ?
C104 C105 C106 C107 177.7(16) . . . . ?
C103 C104 C111 C110 177.8(10) . . . . ?
C103 C104 C111 C100 0.6(16) . . . . ?
C103 C104 C105 C110 -175.7(17) . . . . ?
C103 C104 C105 C106 6(3) . . . . ?
C103 C102 C101 C100 0.5(15) . . . . ?
C210 C209 C208 C207 -1.4(17) . . . . ?
C210 C211 C200 N21 -3(2) . . . . ?
C210 C211 C200 C201 177.2(15) . . . . ?
C210 C211 C204 C203 -177.4(11) . . . . ?
C210 C211 C204 C205 0.4(8) . . . . ?
C210 C205 C206 C207 -0.4(17) . . . . ?
C23 N20 C20 Au1 -1.3(15) . . . . ?
C23 N20 C20 N21 -178.1(9) . . . . ?
C23 N20 C21 C22 178.1(10) . . . . ?
C200 N21 C20 Au1 8.4(15) . . . . ?
C200 N21 C20 N20 -175.1(9) . . . . ?
C200 N21 C22 C21 176.0(10) . . . . ?
C200 C211 C210 C209 3(3) . . . . ?
C200 C211 C210 C205 -177.9(17) . . . . ?
C200 C211 C204 C203 1.0(17) . . . . ?
C200 C211 C204 C205 178.8(10) . . . . ?
C200 C201 C202 C203 0.3(19) . . . . ?
C111 C104 C103 C102 1.5(15) . . . . ?
C111 C104 C105 C110 -1.8(8) . . . . ?
C111 C104 C105 C106 179.6(19) . . . . ?
C111 C110 C105 C104 1.7(8) . . . . ?
C111 C110 C105 C106 -179.2(10) . . . . ?
C111 C110 C109 C108 179.8(14) . . . . ?
C111 C100 C101 C102 1.7(14) . . . . ?
C20 N21 C200 C211 139.6(11) . . . . ?
C20 N21 C200 C201 -40.5(15) . . . . ?
C20 N21 C22 C21 -0.3(13) . . . . ?
C20 N20 C23 C24 87.9(13) . . . . ?
C20 N20 C21 C22 1.2(14) . . . . ?
C12 N11 C10 Au1 -176.4(8) . . . . ?
C12 N11 C10 N10 1.2(12) . . . . ?
C12 N11 C100 C111 34.4(15) . . . . ?
C12 N11 C100 C101 -146.7(10) . . . . ?
C110 C111 C100 N11 2(2) . . . . ?
C110 C111 C100 C101 -177.0(13) . . . . ?
C110 C105 C106 C107 -0.7(16) . . . . ?
C110 C109 C108 C107 -0.2(19) . . . . ?
C204 C211 C210 C209 -179.9(18) . . . . ?
C204 C211 C210 C205 -0.5(8) . . . . ?
C204 C211 C200 N21 -179.8(9) . . . . ?
C204 C211 C200 C201 0.3(15) . . . . ?
C204 C203 C202 C201 1.0(19) . . . . ?
C204 C205 C206 C207 178.6(15) . . . . ?
C22 N21 C200 C211 -36.1(14) . . . . ?
C22 N21 C200 C201 143.9(11) . . . . ?
C22 N21 C20 Au1 -175.5(9) . . . . ?
C22 N21 C20 N20 1.1(12) . . . . ?
C100 N11 C10 Au1 -2.5(16) . . . . ?
C100 N11 C10 N10 175.1(9) . . . . ?
C100 N11 C12 C11 -175.8(9) . . . . ?
C100 C111 C110 C105 173.8(16) . . . . ?
C100 C111 C110 C109 -6(3) . . . . ?
C11 N10 C13 C14 -83.1(14) . . . . ?
C203 C204 C205 C210 176.0(19) . . . . ?
C203 C204 C205 C206 -3(3) . . . . ?
C105 C104 C103 C102 174.2(15) . . . . ?
C105 C104 C111 C110 1.7(8) . . . . ?
C105 C104 C111 C100 -175.4(10) . . . . ?
C105 C110 C109 C108 -0.5(17) . . . . ?
C105 C106 C107 C108 0.0(18) . . . . ?
C106 C107 C108 C109 0(2) . . . . ?
C208 C209 C210 C211 -179.4(15) . . . . ?
C208 C209 C210 C205 1.3(15) . . . . ?
C13 N10 C11 C12 174.3(10) . . . . ?
C205 C204 C203 C202 -177.4(16) . . . . ?
C205 C206 C207 C208 0.3(18) . . . . ?
C109 C110 C105 C104 -178.2(10) . . . . ?
C109 C110 C105 C106 1.0(16) . . . . ?
C21 N20 C23 C24 -88.4(13) . . . . ?
C21 N20 C20 Au1 175.5(8) . . . . ?
C21 N20 C20 N21 -1.4(12) . . . . ?
